data_4336286
loop_
_publ_author_name
'Axel Schulz'
'Alexander Villinger'
'Andrea Westenkirchner'

_publ_contact_author_address
;
Universit\"at Rostock
Institut f\"ur Chemie
Abteilung f\"ur Anorganische Chemie
Albert-Einstein-Strasse 3a 
18059 Rostock
Bundesrepublik Deutschland
;
_publ_contact_author_email
;
axel.schulz@uni-rostock.de, alexander.villinger@uni-rostock.de'
;
_publ_contact_author_fax '+49 (0)381/498-6382'
_publ_contact_author_name 'Axel Schulz'
_publ_contact_author_phone '+49 (0)381/498-6400'
_publ_section_title
;
 Synthesis of 1,3-Dichloro-cyclo-1,3-diphosphadiazanes from Silylated
 Amino(dichloro)phosphanes
;
_journal_name_full 'Inorganic Chemistry'
_journal_page_first 11457
_journal_page_last 11468
_journal_paper_doi 10.1021/ic4017728
_journal_volume 52
_journal_year 2013
_chemical_formula_moiety 'C21 H20 Cl2 N P Si'
_chemical_formula_sum 'C21 H20 Cl2 N P Si'
_chemical_formula_weight 416.34
_chemical_name_systematic
;
 ?
;
_space_group_IT_number 14
_symmetry_cell_setting monoclinic
_symmetry_Int_Tables_number 14
_symmetry_space_group_name_Hall '-P 2yn'
_symmetry_space_group_name_H-M 'P 1 21/n 1'
_atom_sites_solution_hydrogens geom
_atom_sites_solution_primary direct
_atom_sites_solution_secondary difmap
_audit_author_name 'Villinger, A.'
_audit_creation_method SHELXL-97
_cell_angle_alpha 90.00
_cell_angle_beta 108.3870(10)
_cell_angle_gamma 90.00
_cell_formula_units_Z 8
_cell_length_a 14.9031(4)
_cell_length_b 16.7323(4)
_cell_length_c 17.0281(4)
_cell_measurement_reflns_used 9912
_cell_measurement_temperature 173(2)
_cell_measurement_theta_max 57.147
_cell_measurement_theta_min 5.016
_cell_volume 4029.40(17)
_computing_cell_refinement 'Bruker Apex V7.51A'
_computing_data_collection 'Bruker Apex V7.51A'
_computing_data_reduction 'Bruker SAINT'
_computing_molecular_graphics 'ORTEP-3v2.01 (Farrugia, 1997)'
_computing_publication_material SHELXL-97
_computing_structure_refinement 'SHELXL-97 (Sheldrick, 1997)'
_computing_structure_solution 'SHELXS-97 (Sheldrick, 1997)'
_diffrn_ambient_temperature 173(2)
_diffrn_measured_fraction_theta_full 0.999
_diffrn_measured_fraction_theta_max 0.999
_diffrn_measurement_device_type 'Bruker Apex Kappa II-CCD-diffractometer'
_diffrn_measurement_method 'phi and omega scans'
_diffrn_radiation_monochromator graphite
_diffrn_radiation_source 'sealed tube'
_diffrn_radiation_type MoK\a
_diffrn_radiation_wavelength 0.71073
_diffrn_reflns_av_R_equivalents 0.0459
_diffrn_reflns_av_sigmaI/netI 0.0385
_diffrn_reflns_limit_h_max 20
_diffrn_reflns_limit_h_min -20
_diffrn_reflns_limit_k_max 22
_diffrn_reflns_limit_k_min -22
_diffrn_reflns_limit_l_max 23
_diffrn_reflns_limit_l_min -22
_diffrn_reflns_number 52509
_diffrn_reflns_theta_full 29.00
_diffrn_reflns_theta_max 29.00
_diffrn_reflns_theta_min 1.59
_exptl_absorpt_coefficient_mu 0.466
_exptl_absorpt_correction_T_max 0.9726
_exptl_absorpt_correction_T_min 0.8538
_exptl_absorpt_correction_type multi-scan
_exptl_absorpt_process_details '(SADABS; Sheldrick, 2004)'
_exptl_crystal_colour colourless
_exptl_crystal_density_diffrn 1.373
_exptl_crystal_description plate
_exptl_crystal_F_000 1728
_exptl_crystal_size_max 0.35
_exptl_crystal_size_mid 0.22
_exptl_crystal_size_min 0.06
_refine_diff_density_max 0.446
_refine_diff_density_min -0.314
_refine_diff_density_rms 0.051
_refine_ls_extinction_method none
_refine_ls_goodness_of_fit_ref 1.037
_refine_ls_hydrogen_treatment constr
_refine_ls_matrix_type full
_refine_ls_number_parameters 643
_refine_ls_number_reflns 10703
_refine_ls_number_restraints 110
_refine_ls_restrained_S_all 1.038
_refine_ls_R_factor_all 0.0689
_refine_ls_R_factor_gt 0.0469
_refine_ls_shift/su_max 0.001
_refine_ls_shift/su_mean 0.000
_refine_ls_structure_factor_coef Fsqd
_refine_ls_weighting_details 'calc w=1/[\s^2^(Fo^2^)+(0.0446P)^2^+2.4318P] where P=(Fo^2^+2Fc^2^)/3'
_refine_ls_weighting_scheme calc
_refine_ls_wR_factor_gt 0.1126
_refine_ls_wR_factor_ref 0.1198
_reflns_number_gt 7976
_reflns_number_total 10703
_reflns_threshold_expression >2\s(I)
_cod_data_source_file ic4017728_si_001_06.cif
_cod_data_source_block av_aw135_Ph2C(C6H5)NSiMe2PCl2
_cod_original_sg_symbol_H-M 'P 21/n'
_cod_database_code 4336286

loop_
_symmetry_equiv_pos_as_xyz
'x, y, z'
'-x+1/2, y+1/2, -z+1/2'
'-x, -y, -z'
'x-1/2, -y-1/2, z-1/2'

loop_
_atom_site_label
_atom_site_type_symbol
_atom_site_fract_x
_atom_site_fract_y
_atom_site_fract_z
_atom_site_U_iso_or_equiv
_atom_site_adp_type
_atom_site_occupancy
_atom_site_symmetry_multiplicity
_atom_site_calc_flag
_atom_site_refinement_flags
_atom_site_disorder_assembly
_atom_site_disorder_group
N1A N 0.11294(12) 0.28237(9) 0.88691(10) 0.0247(3) Uani 0.8921(13) 1 d PD A 1
P1A P 0.05514(5) 0.31628(4) 0.79319(4) 0.03601(16) Uani 0.8921(13) 1 d PD A 1
Cl1A Cl -0.07127(9) 0.36115(8) 0.80412(10) 0.0620(3) Uani 0.8921(13) 1 d PD A 1
Cl2A Cl 0.12198(5) 0.42516(4) 0.79604(4) 0.04888(18) Uani 0.8921(13) 1 d PD A 1
Si1A Si 0.15915(4) 0.33312(3) 0.98230(4) 0.02758(14) Uani 0.8921(13) 1 d PD A 1
C20A C 0.27373(19) 0.38339(16) 0.99380(18) 0.0453(6) Uani 0.8921(13) 1 d PD A 1
H20A H 0.3147 0.3473 0.9752 0.068 Uiso 0.8921(13) 1 calc PR A 1
H20B H 0.3044 0.3972 1.0521 0.068 Uiso 0.8921(13) 1 calc PR A 1
H20C H 0.2625 0.4321 0.9602 0.068 Uiso 0.8921(13) 1 calc PR A 1
C21A C 0.0737(4) 0.4114(3) 0.9952(4) 0.094(3) Uani 0.8921(13) 1 d PD A 1
H21A H 0.0673 0.4536 0.9539 0.141 Uiso 0.8921(13) 1 calc PR A 1
H21B H 0.0976 0.4345 1.0508 0.141 Uiso 0.8921(13) 1 calc PR A 1
H21C H 0.0119 0.3868 0.9875 0.141 Uiso 0.8921(13) 1 calc PR A 1
C1A C 0.12349(14) 0.19254(11) 0.89327(12) 0.0243(4) Uani 0.8921(13) 1 d PD A 1
C8A C 0.20903(18) 0.16487(13) 0.86731(15) 0.0268(4) Uani 0.8921(13) 1 d PD A 1
C9A C 0.2307(3) 0.08377(14) 0.8680(3) 0.0347(5) Uani 0.8921(13) 1 d PD A 1
H9A H 0.1919 0.0458 0.8833 0.042 Uiso 0.8921(13) 1 calc PR A 1
C10A C 0.30777(18) 0.05800(15) 0.84667(19) 0.0379(6) Uani 0.8921(13) 1 d PD A 1
H10A H 0.3202 0.0024 0.8456 0.046 Uiso 0.8921(13) 1 calc PR A 1
C11A C 0.36697(18) 0.11206(17) 0.82694(17) 0.0425(6) Uani 0.8921(13) 1 d PD A 1
H11A H 0.4210 0.0942 0.8138 0.051 Uiso 0.8921(13) 1 calc PR A 1
C12A C 0.34667(19) 0.19216(17) 0.82661(18) 0.0456(6) Uani 0.8921(13) 1 d PD A 1
H12A H 0.3869 0.2299 0.8129 0.055 Uiso 0.8921(13) 1 calc PR A 1
C13A C 0.26802(17) 0.21850(14) 0.84610(15) 0.0365(5) Uani 0.8921(13) 1 d PD A 1
H13A H 0.2545 0.2741 0.8448 0.044 Uiso 0.8921(13) 1 calc PR A 1
C14A C 0.14452(18) 0.17402(13) 0.98562(13) 0.0252(4) Uani 0.8921(13) 1 d PD A 1
C15A C 0.1409(3) 0.09711(17) 1.01572(16) 0.0352(5) Uani 0.8921(13) 1 d PD A 1
H15A H 0.1216 0.0534 0.9787 0.042 Uiso 0.8921(13) 1 calc PR A 1
C16A C 0.16586(18) 0.08515(16) 1.10085(16) 0.0405(6) Uani 0.8921(13) 1 d PD A 1
H16A H 0.1641 0.0327 1.1216 0.049 Uiso 0.8921(13) 1 calc PR A 1
C17A C 0.19297(18) 0.14771(18) 1.15516(15) 0.0395(6) Uani 0.8921(13) 1 d PD A 1
H17A H 0.2100 0.1385 1.2131 0.047 Uiso 0.8921(13) 1 calc PR A 1
C18A C 0.19546(17) 0.22408(16) 1.12548(14) 0.0369(5) Uani 0.8921(13) 1 d PD A 1
H18A H 0.2142 0.2674 1.1632 0.044 Uiso 0.8921(13) 1 calc PR A 1
C19A C 0.17066(15) 0.23826(13) 1.04030(13) 0.0273(4) Uani 0.8921(13) 1 d PD A 1
N1B N 0.1057(4) 0.2795(2) 0.9065(6) 0.0247(3) Uani 0.1079(13) 1 d PD A 2
P1B P 0.0113(3) 0.3124(3) 0.9282(4) 0.0490(16) Uani 0.1079(13) 1 d PD A 2
Cl1B Cl -0.0620(7) 0.3799(5) 0.8246(5) 0.070(4) Uani 0.1079(13) 1 d PD A 2
Cl2B Cl 0.0699(6) 0.4071(4) 1.0054(5) 0.064(4) Uani 0.1079(13) 1 d PD A 2
Si1B Si 0.1992(3) 0.3327(3) 0.8873(3) 0.0368(14) Uani 0.1079(13) 1 d PD A 2
C20B C 0.2714(9) 0.3909(8) 0.9783(7) 0.0453(6) Uani 0.1079(13) 1 d PD A 2
H20D H 0.2954 0.3551 1.0259 0.068 Uiso 0.1079(13) 1 calc PR A 2
H20E H 0.2322 0.4326 0.9914 0.068 Uiso 0.1079(13) 1 calc PR A 2
H20F H 0.3247 0.4157 0.9655 0.068 Uiso 0.1079(13) 1 calc PR A 2
C21B C 0.1528(8) 0.4047(8) 0.7984(9) 0.04888(18) Uani 0.1079(13) 1 d PD A 2
H21D H 0.1146 0.3756 0.7493 0.073 Uiso 0.1079(13) 1 calc PR A 2
H21E H 0.2060 0.4306 0.7863 0.073 Uiso 0.1079(13) 1 calc PR A 2
H21F H 0.1138 0.4454 0.8133 0.073 Uiso 0.1079(13) 1 calc PR A 2
C1B C 0.1182(5) 0.1899(2) 0.9110(5) 0.0243(4) Uani 0.1079(13) 1 d PD A 2
C8B C 0.1412(14) 0.1600(4) 1.0011(5) 0.0252(4) Uani 0.1079(13) 1 d PD A 2
C9B C 0.129(3) 0.0795(7) 1.0166(7) 0.0352(5) Uani 0.1079(13) 1 d PD A 2
H9B H 0.1070 0.0435 0.9715 0.042 Uiso 0.1079(13) 1 calc PR A 2
C10B C 0.1501(17) 0.0516(7) 1.0965(7) 0.0405(6) Uani 0.1079(13) 1 d PD A 2
H10B H 0.1389 -0.0029 1.1059 0.049 Uiso 0.1079(13) 1 calc PR A 2
C11B C 0.1869(14) 0.1020(9) 1.1628(6) 0.0395(6) Uani 0.1079(13) 1 d PD A 2
H11B H 0.2036 0.0821 1.2178 0.047 Uiso 0.1079(13) 1 calc PR A 2
C12B C 0.1989(18) 0.1814(9) 1.1483(5) 0.0369(5) Uani 0.1079(13) 1 d PD A 2
H12B H 0.2239 0.2167 1.1937 0.044 Uiso 0.1079(13) 1 calc PR A 2
C13B C 0.1750(12) 0.2106(6) 1.0681(5) 0.0273(4) Uani 0.1079(13) 1 d PD A 2
H13B H 0.1819 0.2660 1.0591 0.033 Uiso 0.1079(13) 1 calc PR A 2
C14B C 0.2039(11) 0.1731(3) 0.8819(14) 0.0268(4) Uani 0.1079(13) 1 d PD A 2
C15B C 0.2338(18) 0.0960(4) 0.872(3) 0.0347(5) Uani 0.1079(13) 1 d PD A 2
H15B H 0.1971 0.0510 0.8766 0.042 Uiso 0.1079(13) 1 calc PR A 2
C16B C 0.3181(13) 0.0858(5) 0.8539(18) 0.0379(6) Uani 0.1079(13) 1 d PD A 2
H16B H 0.3427 0.0335 0.8534 0.046 Uiso 0.1079(13) 1 calc PR A 2
C17B C 0.3662(11) 0.1501(6) 0.8371(16) 0.0425(6) Uani 0.1079(13) 1 d PD A 2
H17B H 0.4210 0.1420 0.8210 0.051 Uiso 0.1079(13) 1 calc PR A 2
C18B C 0.3345(11) 0.2264(5) 0.8437(15) 0.0456(6) Uani 0.1079(13) 1 d PD A 2
H18B H 0.3664 0.2709 0.8302 0.055 Uiso 0.1079(13) 1 calc PR A 2
C19B C 0.2556(8) 0.2389(4) 0.8701(10) 0.0365(5) Uani 0.1079(13) 1 d PD A 2
C2 C 0.02904(13) 0.15389(11) 0.84277(11) 0.0275(4) Uani 1 1 d . . .
C3 C -0.05102(15) 0.16516(13) 0.86627(13) 0.0378(5) Uani 1 1 d . A .
H3 H -0.0459 0.1935 0.9158 0.045 Uiso 1 1 calc R . .
C4 C -0.13809(15) 0.13601(15) 0.81912(14) 0.0432(5) Uani 1 1 d . . .
H4 H -0.1923 0.1454 0.8357 0.052 Uiso 1 1 calc R A .
C5 C -0.14629(16) 0.09347(13) 0.74836(14) 0.0437(5) Uani 1 1 d . A .
H5 H -0.2058 0.0725 0.7163 0.052 Uiso 1 1 calc R . .
C6 C -0.06800(17) 0.08151(15) 0.72433(15) 0.0494(6) Uani 1 1 d . . .
H6 H -0.0733 0.0520 0.6754 0.059 Uiso 1 1 calc R A .
C7 C 0.01943(15) 0.11220(14) 0.77078(13) 0.0414(5) Uani 1 1 d . A .
H7 H 0.0729 0.1043 0.7527 0.050 Uiso 1 1 calc R . .
N2A N 0.68727(12) 0.28668(9) 0.99585(11) 0.0241(4) Uani 0.8090(11) 1 d PD B 1
P2A P 0.78337(5) 0.31277(4) 0.97298(4) 0.03159(16) Uani 0.8090(11) 1 d PD B 1
Cl3A Cl 0.73700(6) 0.41670(5) 0.90581(6) 0.0528(2) Uani 0.8090(11) 1 d PD B 1
Cl4A Cl 0.86799(9) 0.36692(10) 1.08098(13) 0.0678(4) Uani 0.8090(11) 1 d PD B 1
Si2A Si 0.60434(5) 0.34433(4) 1.02631(4) 0.02602(15) Uani 0.8090(11) 1 d PD B 1
C41A C 0.6572(3) 0.4079(2) 1.1174(3) 0.0427(10) Uani 0.8090(11) 1 d PD B 1
H41A H 0.6952 0.3748 1.1634 0.064 Uiso 0.8090(11) 1 calc PR B 1
H41B H 0.6070 0.4345 1.1333 0.064 Uiso 0.8090(11) 1 calc PR B 1
H41C H 0.6978 0.4483 1.1039 0.064 Uiso 0.8090(11) 1 calc PR B 1
C42A C 0.52493(19) 0.40579(16) 0.94123(17) 0.0430(7) Uani 0.8090(11) 1 d PD B 1
H42A H 0.5600 0.4518 0.9304 0.064 Uiso 0.8090(11) 1 calc PR B 1
H42B H 0.4711 0.4247 0.9575 0.064 Uiso 0.8090(11) 1 calc PR B 1
H42C H 0.5019 0.3732 0.8910 0.064 Uiso 0.8090(11) 1 calc PR B 1
C22A C 0.67244(14) 0.19690(10) 0.99798(12) 0.0231(4) Uani 0.8090(11) 1 d PD B 1
C23A C 0.64955(17) 0.16121(12) 0.91053(14) 0.0230(4) Uani 0.8090(11) 1 d PD B 1
C24A C 0.60780(17) 0.20760(14) 0.84087(14) 0.0294(5) Uani 0.8090(11) 1 d PD B 1
H24A H 0.5991 0.2632 0.8471 0.035 Uiso 0.8090(11) 1 calc PR B 1
C25A C 0.5786(2) 0.17405(17) 0.76259(16) 0.0357(6) Uani 0.8090(11) 1 d PD B 1
H25A H 0.5505 0.2067 0.7156 0.043 Uiso 0.8090(11) 1 calc PR B 1
C26A C 0.59036(18) 0.09295(16) 0.75256(15) 0.0353(6) Uani 0.8090(11) 1 d PD B 1
H26A H 0.5699 0.0698 0.6989 0.042 Uiso 0.8090(11) 1 calc PR B 1
C27A C 0.63198(18) 0.04611(16) 0.82123(16) 0.0342(5) Uani 0.8090(11) 1 d PD B 1
H27A H 0.6404 -0.0095 0.8147 0.041 Uiso 0.8090(11) 1 calc PR B 1
C28A C 0.6615(2) 0.07959(15) 0.89954(15) 0.0274(5) Uani 0.8090(11) 1 d PD B 1
H28A H 0.6901 0.0468 0.9463 0.033 Uiso 0.8090(11) 1 calc PR B 1
C35A C 0.58529(17) 0.18592(13) 1.02638(13) 0.0231(4) Uani 0.8090(11) 1 d PD B 1
C36A C 0.5496(2) 0.11110(16) 1.03443(18) 0.0316(7) Uani 0.8090(11) 1 d PD B 1
H36A H 0.5787 0.0646 1.0215 0.038 Uiso 0.8090(11) 1 calc PR B 1
C37A C 0.4715(2) 0.10405(18) 1.06137(18) 0.0375(6) Uani 0.8090(11) 1 d PD B 1
H37A H 0.4468 0.0526 1.0663 0.045 Uiso 0.8090(11) 1 calc PR B 1
C38A C 0.42898(19) 0.17162(19) 1.08123(18) 0.0377(6) Uani 0.8090(11) 1 d PD B 1
H38A H 0.3754 0.1667 1.0997 0.045 Uiso 0.8090(11) 1 calc PR B 1
C39A C 0.46571(18) 0.24625(16) 1.07382(16) 0.0342(5) Uani 0.8090(11) 1 d PD B 1
H39A H 0.4373 0.2926 1.0880 0.041 Uiso 0.8090(11) 1 calc PR B 1
C40A C 0.54380(17) 0.25436(14) 1.04587(15) 0.0269(5) Uani 0.8090(11) 1 d PD B 1
N2B N 0.6794(3) 0.29328(15) 1.02287(15) 0.0241(4) Uani 0.1910(11) 1 d PD B 2
P2B P 0.73526(19) 0.33097(14) 1.11529(12) 0.0366(7) Uani 0.1910(11) 1 d PD B 2
Cl3B Cl 0.6624(3) 0.43756(17) 1.1104(3) 0.0420(10) Uani 0.1910(11) 1 d PD B 2
Cl4B Cl 0.8577(2) 0.3796(3) 1.1010(5) 0.068(3) Uani 0.1910(11) 1 d PD B 2
Si2B Si 0.63406(19) 0.33819(13) 0.92413(12) 0.0312(7) Uani 0.1910(11) 1 d PD B 2
C41B C 0.7180(6) 0.4049(5) 0.8971(5) 0.0528(2) Uani 0.1910(11) 1 d PD B 2
H41D H 0.7772 0.3762 0.9035 0.079 Uiso 0.1910(11) 1 calc PR B 2
H41E H 0.7308 0.4515 0.9339 0.079 Uiso 0.1910(11) 1 calc PR B 2
H41F H 0.6908 0.4227 0.8396 0.079 Uiso 0.1910(11) 1 calc PR B 2
C42B C 0.5196(4) 0.3912(4) 0.9074(4) 0.0430(7) Uani 0.1910(11) 1 d PD B 2
H42D H 0.4759 0.3565 0.9242 0.064 Uiso 0.1910(11) 1 calc PR B 2
H42E H 0.4921 0.4048 0.8487 0.064 Uiso 0.1910(11) 1 calc PR B 2
H42F H 0.5304 0.4403 0.9406 0.064 Uiso 0.1910(11) 1 calc PR B 2
C22B C 0.6694(3) 0.20267(16) 1.0216(2) 0.0231(4) Uani 0.1910(11) 1 d PD B 2
C23B C 0.5846(5) 0.1785(2) 1.0498(5) 0.0231(4) Uani 0.1910(11) 1 d PD B 2
C24B C 0.5617(8) 0.0985(3) 1.0542(11) 0.0316(7) Uani 0.1910(11) 1 d PD B 2
H24B H 0.5996 0.0583 1.0410 0.038 Uiso 0.1910(11) 1 calc PR B 2
C25B C 0.4842(7) 0.0765(4) 1.0776(9) 0.0375(6) Uani 0.1910(11) 1 d PD B 2
H25B H 0.4731 0.0217 1.0859 0.045 Uiso 0.1910(11) 1 calc PR B 2
C26B C 0.4229(6) 0.1343(5) 1.0890(9) 0.0377(6) Uani 0.1910(11) 1 d PD B 2
H26B H 0.3680 0.1193 1.1024 0.045 Uiso 0.1910(11) 1 calc PR B 2
C27B C 0.4422(6) 0.2141(5) 1.0806(8) 0.0342(5) Uani 0.1910(11) 1 d PD B 2
H27B H 0.4007 0.2539 1.0887 0.041 Uiso 0.1910(11) 1 calc PR B 2
C28B C 0.5218(6) 0.2363(3) 1.0605(7) 0.0269(5) Uani 0.1910(11) 1 d PD B 2
H28B H 0.5337 0.2912 1.0539 0.032 Uiso 0.1910(11) 1 calc PR B 2
C35B C 0.6461(6) 0.1793(2) 0.9302(2) 0.0230(4) Uani 0.1910(11) 1 d PD B 2
C36B C 0.6500(11) 0.1012(3) 0.9052(3) 0.0294(5) Uani 0.1910(11) 1 d PD B 2
H36B H 0.6723 0.0602 0.9453 0.035 Uiso 0.1910(11) 1 calc PR B 2
C37B C 0.6214(9) 0.0825(3) 0.8217(3) 0.0357(6) Uani 0.1910(11) 1 d PD B 2
H37B H 0.6228 0.0285 0.8047 0.043 Uiso 0.1910(11) 1 calc PR B 2
C38B C 0.5906(10) 0.1423(3) 0.7627(3) 0.0353(6) Uani 0.1910(11) 1 d PD B 2
H38B H 0.5694 0.1293 0.7054 0.042 Uiso 0.1910(11) 1 calc PR B 2
C39B C 0.5912(7) 0.2209(3) 0.7883(2) 0.0342(5) Uani 0.1910(11) 1 d PD B 2
H39B H 0.5739 0.2622 0.7481 0.041 Uiso 0.1910(11) 1 calc PR B 2
C40B C 0.6167(5) 0.2403(2) 0.8722(2) 0.0274(5) Uani 0.1910(11) 1 d PD B 2
C29 C 0.76104(13) 0.16142(11) 1.06376(12) 0.0300(4) Uani 1 1 d . . .
C30 C 0.83912(15) 0.14094(15) 1.03952(15) 0.0464(6) Uani 1 1 d . B .
H30 H 0.8353 0.1445 0.9829 0.056 Uiso 1 1 calc R . .
C31 C 0.92239(16) 0.11540(17) 1.09771(18) 0.0553(7) Uani 1 1 d . . .
H31 H 0.9757 0.1033 1.0807 0.066 Uiso 1 1 calc R B .
C32 C 0.92867(18) 0.10742(15) 1.17848(17) 0.0535(6) Uani 1 1 d . B .
H32 H 0.9858 0.0896 1.2178 0.064 Uiso 1 1 calc R . .
C33 C 0.85106(18) 0.12549(17) 1.20292(16) 0.0546(6) Uani 1 1 d . . .
H33 H 0.8545 0.1193 1.2592 0.066 Uiso 1 1 calc R B .
C34 C 0.76814(16) 0.15266(14) 1.14569(14) 0.0417(5) Uani 1 1 d . B .
H34 H 0.7155 0.1654 1.1634 0.050 Uiso 1 1 calc R . .

loop_
_atom_site_aniso_label
_atom_site_aniso_U_11
_atom_site_aniso_U_22
_atom_site_aniso_U_33
_atom_site_aniso_U_23
_atom_site_aniso_U_13
_atom_site_aniso_U_12
N1A 0.0242(8) 0.0241(7) 0.0248(9) 0.0013(6) 0.0064(7) 0.0020(6)
P1A 0.0406(4) 0.0340(3) 0.0261(3) 0.0072(2) 0.0001(2) 0.0001(3)
Cl1A 0.0295(4) 0.0652(7) 0.0811(6) 0.0337(7) 0.0028(4) 0.0115(5)
Cl2A 0.0538(4) 0.0417(3) 0.0503(4) 0.0177(3) 0.0153(3) -0.0039(3)
Si1A 0.0294(3) 0.0267(3) 0.0263(3) -0.0039(2) 0.0084(2) -0.0006(2)
C20A 0.0387(13) 0.0438(13) 0.0445(15) 0.0030(11) 0.0006(11) -0.0107(10)
C21A 0.090(4) 0.075(4) 0.153(6) -0.072(3) 0.090(4) -0.037(3)
C1A 0.0258(9) 0.0223(8) 0.0250(10) 0.0002(7) 0.0084(8) 0.0015(7)
C8A 0.0230(9) 0.0318(10) 0.0251(13) -0.0023(8) 0.0069(8) 0.0027(8)
C9A 0.0317(11) 0.0321(11) 0.0412(13) 0.0012(12) 0.0128(9) 0.0059(10)
C10A 0.0335(12) 0.0366(13) 0.0425(14) -0.0033(13) 0.0104(11) 0.0101(11)
C11A 0.0300(12) 0.0562(17) 0.0441(14) -0.0043(13) 0.0158(10) 0.0111(12)
C12A 0.0398(14) 0.0460(15) 0.0606(17) -0.0004(13) 0.0296(13) 0.0000(12)
C13A 0.0374(12) 0.0352(12) 0.0429(14) -0.0008(10) 0.0213(11) 0.0023(10)
C14A 0.0207(9) 0.0305(10) 0.0242(10) 0.0033(8) 0.0068(8) 0.0042(8)
C15A 0.0357(17) 0.0328(13) 0.0387(11) 0.0077(9) 0.0139(9) 0.0048(13)
C16A 0.0322(13) 0.0451(15) 0.0457(14) 0.0222(12) 0.0145(11) 0.0098(12)
C17A 0.0294(12) 0.0596(17) 0.0275(11) 0.0173(11) 0.0063(9) 0.0035(14)
C18A 0.0318(12) 0.0530(15) 0.0239(11) 0.0022(10) 0.0060(9) -0.0001(11)
C19A 0.0240(10) 0.0341(11) 0.0239(10) 0.0019(8) 0.0078(8) 0.0004(9)
N1B 0.0242(8) 0.0241(7) 0.0248(9) 0.0013(6) 0.0064(7) 0.0020(6)
P1B 0.048(3) 0.037(3) 0.070(4) 0.004(3) 0.028(3) 0.010(2)
Cl1B 0.052(6) 0.039(4) 0.110(9) -0.006(4) 0.013(5) 0.010(4)
Cl2B 0.089(8) 0.062(6) 0.045(4) 0.005(4) 0.027(4) 0.043(6)
Si1B 0.036(3) 0.039(3) 0.035(3) 0.003(2) 0.012(2) 0.000(2)
C20B 0.0387(13) 0.0438(13) 0.0445(15) 0.0030(11) 0.0006(11) -0.0107(10)
C21B 0.0538(4) 0.0417(3) 0.0503(4) 0.0177(3) 0.0153(3) -0.0039(3)
C1B 0.0258(9) 0.0223(8) 0.0250(10) 0.0002(7) 0.0084(8) 0.0015(7)
C8B 0.0207(9) 0.0305(10) 0.0242(10) 0.0033(8) 0.0068(8) 0.0042(8)
C9B 0.0357(17) 0.0328(13) 0.0387(11) 0.0077(9) 0.0139(9) 0.0048(13)
C10B 0.0322(13) 0.0451(15) 0.0457(14) 0.0222(12) 0.0145(11) 0.0098(12)
C11B 0.0294(12) 0.0596(17) 0.0275(11) 0.0173(11) 0.0063(9) 0.0035(14)
C12B 0.0318(12) 0.0530(15) 0.0239(11) 0.0022(10) 0.0060(9) -0.0001(11)
C13B 0.0240(10) 0.0341(11) 0.0239(10) 0.0019(8) 0.0078(8) 0.0004(9)
C14B 0.0230(9) 0.0318(10) 0.0251(13) -0.0023(8) 0.0069(8) 0.0027(8)
C15B 0.0317(11) 0.0321(11) 0.0412(13) 0.0012(12) 0.0128(9) 0.0059(10)
C16B 0.0335(12) 0.0366(13) 0.0425(14) -0.0033(13) 0.0104(11) 0.0101(11)
C17B 0.0300(12) 0.0562(17) 0.0441(14) -0.0043(13) 0.0158(10) 0.0111(12)
C18B 0.0398(14) 0.0460(15) 0.0606(17) -0.0004(13) 0.0296(13) 0.0000(12)
C19B 0.0374(12) 0.0352(12) 0.0429(14) -0.0008(10) 0.0213(11) 0.0023(10)
C2 0.0262(9) 0.0254(8) 0.0292(9) -0.0008(7) 0.0061(7) 0.0006(7)
C3 0.0309(11) 0.0480(12) 0.0354(11) -0.0078(9) 0.0119(9) -0.0061(9)
C4 0.0278(11) 0.0583(14) 0.0433(12) -0.0002(10) 0.0107(9) -0.0071(10)
C5 0.0339(12) 0.0416(12) 0.0443(13) -0.0012(10) -0.0036(9) -0.0055(9)
C6 0.0424(13) 0.0591(15) 0.0362(12) -0.0160(11) -0.0027(10) 0.0077(11)
C7 0.0321(11) 0.0578(14) 0.0308(11) -0.0091(10) 0.0049(8) 0.0094(10)
N2A 0.0247(9) 0.0209(8) 0.0280(10) 0.0014(7) 0.0100(8) -0.0020(6)
P2A 0.0292(3) 0.0285(3) 0.0413(4) 0.0017(3) 0.0170(3) -0.0042(2)
Cl3A 0.0619(5) 0.0357(4) 0.0700(5) 0.0165(3) 0.0340(4) -0.0013(3)
Cl4A 0.0402(5) 0.0969(11) 0.0616(7) -0.0162(7) 0.0093(5) -0.0343(6)
Si2A 0.0291(3) 0.0230(3) 0.0274(3) 0.0025(2) 0.0109(3) 0.0037(2)
C41A 0.064(2) 0.0273(19) 0.0420(19) -0.0043(16) 0.0239(15) -0.0060(18)
C42A 0.0434(14) 0.0411(14) 0.0439(18) 0.0111(13) 0.0131(13) 0.0162(11)
C22A 0.0237(9) 0.0204(8) 0.0251(12) 0.0013(8) 0.0075(8) -0.0021(7)
C23A 0.0204(9) 0.0243(11) 0.0261(11) -0.0028(8) 0.0101(9) -0.0007(8)
C24A 0.0290(12) 0.0323(12) 0.0277(12) 0.0021(9) 0.0102(10) -0.0004(9)
C25A 0.0334(14) 0.0443(15) 0.0284(12) 0.0025(10) 0.0083(10) -0.0017(13)
C26A 0.0283(12) 0.0478(15) 0.0299(12) -0.0122(11) 0.0092(10) -0.0060(12)
C27A 0.0272(12) 0.0375(13) 0.0395(14) -0.0092(11) 0.0129(10) -0.0033(11)
C28A 0.0248(12) 0.0253(11) 0.0333(12) -0.0026(9) 0.0110(9) -0.0012(10)
C35A 0.0227(9) 0.0280(9) 0.0168(13) 0.0030(8) 0.0039(9) -0.0007(7)
C36A 0.0373(13) 0.0288(11) 0.031(2) -0.0014(10) 0.0137(13) -0.0078(10)
C37A 0.0403(14) 0.0417(17) 0.0322(16) -0.0010(12) 0.0136(12) -0.0170(13)
C38A 0.0281(12) 0.0521(18) 0.0360(13) -0.0019(15) 0.0144(10) -0.0103(13)
C39A 0.0278(13) 0.0412(15) 0.0358(12) 0.0009(12) 0.0131(10) 0.0001(11)
C40A 0.0238(13) 0.0302(12) 0.0268(12) 0.0014(9) 0.0080(8) -0.0004(9)
N2B 0.0247(9) 0.0209(8) 0.0280(10) 0.0014(7) 0.0100(8) -0.0020(6)
P2B 0.0447(17) 0.0313(14) 0.0255(13) -0.0002(10) -0.0005(11) -0.0047(12)
Cl3B 0.053(2) 0.032(2) 0.0386(18) -0.0077(17) 0.0110(14) -0.0018(19)
Cl4B 0.039(3) 0.054(2) 0.094(6) -0.011(3) -0.003(3) -0.0132(19)
Si2B 0.0382(16) 0.0308(14) 0.0240(14) 0.0050(11) 0.0088(11) 0.0023(12)
C41B 0.0619(5) 0.0357(4) 0.0700(5) 0.0165(3) 0.0340(4) -0.0013(3)
C42B 0.0434(14) 0.0411(14) 0.0439(18) 0.0111(13) 0.0131(13) 0.0162(11)
C22B 0.0237(9) 0.0204(8) 0.0251(12) 0.0013(8) 0.0075(8) -0.0021(7)
C23B 0.0227(9) 0.0280(9) 0.0168(13) 0.0030(8) 0.0039(9) -0.0007(7)
C24B 0.0373(13) 0.0288(11) 0.031(2) -0.0014(10) 0.0137(13) -0.0078(10)
C25B 0.0403(14) 0.0417(17) 0.0322(16) -0.0010(12) 0.0136(12) -0.0170(13)
C26B 0.0281(12) 0.0521(18) 0.0360(13) -0.0019(15) 0.0144(10) -0.0103(13)
C27B 0.0278(13) 0.0412(15) 0.0358(12) 0.0009(12) 0.0131(10) 0.0001(11)
C28B 0.0238(13) 0.0302(12) 0.0268(12) 0.0014(9) 0.0080(8) -0.0004(9)
C35B 0.0204(9) 0.0243(11) 0.0261(11) -0.0028(8) 0.0101(9) -0.0007(8)
C36B 0.0290(12) 0.0323(12) 0.0277(12) 0.0021(9) 0.0102(10) -0.0004(9)
C37B 0.0334(14) 0.0443(15) 0.0284(12) 0.0025(10) 0.0083(10) -0.0017(13)
C38B 0.0283(12) 0.0478(15) 0.0299(12) -0.0122(11) 0.0092(10) -0.0060(12)
C39B 0.0272(12) 0.0375(13) 0.0395(14) -0.0092(11) 0.0129(10) -0.0033(11)
C40B 0.0248(12) 0.0253(11) 0.0333(12) -0.0026(9) 0.0110(9) -0.0012(10)
C29 0.0263(9) 0.0224(8) 0.0383(11) 0.0035(7) 0.0059(8) -0.0010(7)
C30 0.0273(11) 0.0673(16) 0.0431(13) 0.0069(11) 0.0089(9) 0.0029(10)
C31 0.0240(11) 0.0673(17) 0.0689(18) -0.0024(14) 0.0068(11) 0.0090(11)
C32 0.0393(13) 0.0465(13) 0.0559(16) 0.0060(11) -0.0118(11) 0.0074(11)
C33 0.0479(15) 0.0663(17) 0.0384(13) 0.0065(12) -0.0025(11) -0.0010(12)
C34 0.0356(12) 0.0499(13) 0.0364(11) -0.0050(10) 0.0064(9) -0.0012(10)

loop_
_atom_type_symbol
_atom_type_description
_atom_type_scat_dispersion_real
_atom_type_scat_dispersion_imag
_atom_type_scat_source
C C 0.0033 0.0016 'International Tables Vol C Tables 4.2.6.8 and 6.1.1.4'
H H 0.0000 0.0000 'International Tables Vol C Tables 4.2.6.8 and 6.1.1.4'
N N 0.0061 0.0033 'International Tables Vol C Tables 4.2.6.8 and 6.1.1.4'
Si Si 0.0817 0.0704 'International Tables Vol C Tables 4.2.6.8 and 6.1.1.4'
P P 0.1023 0.0942 'International Tables Vol C Tables 4.2.6.8 and 6.1.1.4'
Cl Cl 0.1484 0.1585 'International Tables Vol C Tables 4.2.6.8 and 6.1.1.4'

loop_
_geom_angle_atom_site_label_1
_geom_angle_atom_site_label_2
_geom_angle_atom_site_label_3
_geom_angle
C1A N1A P1A 114.86(12)
C1A N1A Si1A 114.21(12)
P1A N1A Si1A 130.84(10)
N1A P1A Cl2A 100.30(7)
N1A P1A Cl1A 104.28(8)
Cl2A P1A Cl1A 97.03(5)
N1A Si1A C19A 91.26(9)
N1A Si1A C20A 113.14(11)
C19A Si1A C20A 113.90(11)
N1A Si1A C21A 111.00(19)
C19A Si1A C21A 119.1(2)
C20A Si1A C21A 107.75(18)
N1A C1A C14A 104.90(15)
N1A C1A C2 108.74(14)
C14A C1A C2 110.02(16)
N1A C1A C8A 110.72(16)
C14A C1A C8A 108.18(15)
C2 C1A C8A 113.90(16)
C13A C8A C9A 118.0(2)
C13A C8A C1A 122.02(19)
C9A C8A C1A 119.92(19)
C10A C9A C8A 120.8(2)
C10A C9A H9A 119.6
C8A C9A H9A 119.6
C11A C10A C9A 120.7(2)
C11A C10A H10A 119.7
C9A C10A H10A 119.7
C12A C11A C10A 119.0(2)
C12A C11A H11A 120.5
C10A C11A H11A 120.5
C11A C12A C13A 120.7(2)
C11A C12A H12A 119.6
C13A C12A H12A 119.6
C8A C13A C12A 120.8(2)
C8A C13A H13A 119.6
C12A C13A H13A 119.6
C15A C14A C19A 120.1(2)
C15A C14A C1A 122.99(19)
C19A C14A C1A 116.88(18)
C14A C15A C16A 119.2(2)
C14A C15A H15A 120.4
C16A C15A H15A 120.4
C17A C16A C15A 121.2(2)
C17A C16A H16A 119.4
C15A C16A H16A 119.4
C16A C17A C18A 119.8(2)
C16A C17A H17A 120.1
C18A C17A H17A 120.1
C17A C18A C19A 120.5(2)
C17A C18A H18A 119.7
C19A C18A H18A 119.7
C14A C19A C18A 119.2(2)
C14A C19A Si1A 110.23(15)
C18A C19A Si1A 130.46(18)
C1B N1B P1B 114.66(17)
C1B N1B Si1B 114.70(15)
P1B N1B Si1B 130.41(15)
N1B P1B Cl2B 100.22(13)
N1B P1B Cl1B 104.18(14)
Cl2B P1B Cl1B 97.21(10)
N1B Si1B C19B 91.46(11)
N1B Si1B C20B 113.12(17)
C19B Si1B C20B 113.86(16)
N1B Si1B C21B 111.0(2)
C19B Si1B C21B 119.0(2)
C20B Si1B C21B 107.7(2)
Si1B C20B H20D 109.5
Si1B C20B H20E 109.5
H20D C20B H20E 109.5
Si1B C20B H20F 109.5
H20D C20B H20F 109.5
H20E C20B H20F 109.5
Si1B C21B H21D 109.5
Si1B C21B H21E 109.5
H21D C21B H21E 109.5
Si1B C21B H21F 109.5
H21D C21B H21F 109.5
H21E C21B H21F 109.5
N1B C1B C14B 105.52(18)
N1B C1B C8B 110.9(2)
C14B C1B C8B 108.3(2)
N1B C1B C2 106.2(4)
C14B C1B C2 106.6(7)
C8B C1B C2 118.5(6)
C13B C8B C9B 118.0(2)
C13B C8B C1B 122.1(2)
C9B C8B C1B 119.9(2)
C10B C9B C8B 120.8(3)
C10B C9B H9B 119.6
C8B C9B H9B 119.6
C11B C10B C9B 120.6(3)
C11B C10B H10B 119.7
C9B C10B H10B 119.7
C12B C11B C10B 119.0(3)
C12B C11B H11B 120.5
C10B C11B H11B 120.5
C11B C12B C13B 120.7(3)
C11B C12B H12B 119.6
C13B C12B H12B 119.6
C8B C13B C12B 120.7(3)
C8B C13B H13B 119.6
C12B C13B H13B 119.6
C15B C14B C19B 119.9(2)
C15B C14B C1B 122.8(2)
C19B C14B C1B 117.2(2)
C16B C15B C14B 119.1(3)
C16B C15B H15B 120.4
C14B C15B H15B 120.4
C17B C16B C15B 121.1(3)
C17B C16B H16B 119.5
C15B C16B H16B 119.5
C16B C17B C18B 119.6(3)
C16B C17B H17B 120.2
C18B C17B H17B 120.2
C17B C18B C19B 120.5(3)
C17B C18B H18B 119.8
C19B C18B H18B 119.8
C14B C19B C18B 119.2(2)
C14B C19B Si1B 110.36(17)
C18B C19B Si1B 130.3(2)
C7 C2 C3 117.93(19)
C7 C2 C1A 121.95(18)
C3 C2 C1A 119.98(17)
C7 C2 C1B 132.3(3)
C3 C2 C1B 109.7(2)
C1A C2 C1B 12.3(3)
C4 C3 C2 121.4(2)
C4 C3 H3 119.3
C2 C3 H3 119.3
C5 C4 C3 120.1(2)
C5 C4 H4 120.0
C3 C4 H4 120.0
C6 C5 C4 119.4(2)
C6 C5 H5 120.3
C4 C5 H5 120.3
C5 C6 C7 120.7(2)
C5 C6 H6 119.7
C7 C6 H6 119.7
C2 C7 C6 120.6(2)
C2 C7 H7 119.7
C6 C7 H7 119.7
C22A N2A P2A 114.14(13)
C22A N2A Si2A 114.28(12)
P2A N2A Si2A 131.35(10)
N2A P2A Cl3A 100.83(7)
N2A P2A Cl4A 103.58(8)
Cl3A P2A Cl4A 97.22(6)
N2A Si2A C40A 92.00(9)
N2A Si2A C41A 114.13(17)
C40A Si2A C41A 115.14(14)
N2A Si2A C42A 113.82(10)
C40A Si2A C42A 111.40(12)
C41A Si2A C42A 109.53(16)
N2A C22A C35A 105.66(16)
N2A C22A C23A 110.47(14)
C35A C22A C23A 107.90(15)
N2A C22A C29 107.31(15)
C35A C22A C29 109.78(16)
C23A C22A C29 115.30(16)
C24A C23A C28A 118.2(2)
C24A C23A C22A 120.79(17)
C28A C23A C22A 120.66(18)
C25A C24A C23A 121.0(2)
C25A C24A H24A 119.5
C23A C24A H24A 119.5
C24A C25A C26A 120.2(2)
C24A C25A H25A 119.9
C26A C25A H25A 119.9
C27A C26A C25A 119.4(2)
C27A C26A H26A 120.3
C25A C26A H26A 120.3
C26A C27A C28A 120.5(2)
C26A C27A H27A 119.8
C28A C27A H27A 119.8
C27A C28A C23A 120.6(2)
C27A C28A H28A 119.7
C23A C28A H28A 119.7
C36A C35A C40A 120.5(2)
C36A C35A C22A 122.0(2)
C40A C35A C22A 117.48(19)
C35A C36A C37A 120.0(3)
C35A C36A H36A 120.0
C37A C36A H36A 120.0
C36A C37A C38A 120.5(3)
C36A C37A H37A 119.8
C38A C37A H37A 119.8
C39A C38A C37A 119.2(2)
C39A C38A H38A 120.4
C37A C38A H38A 120.4
C38A C39A C40A 121.0(2)
C38A C39A H39A 119.5
C40A C39A H39A 119.5
C35A C40A C39A 118.9(2)
C35A C40A Si2A 110.51(16)
C39A C40A Si2A 130.60(19)
C22B N2B P2B 114.23(16)
C22B N2B Si2B 113.77(14)
P2B N2B Si2B 131.92(14)
N2B P2B Cl3B 100.94(12)
N2B P2B Cl4B 103.56(14)
Cl3B P2B Cl4B 97.25(10)
N2B Si2B C40B 91.87(11)
N2B Si2B C41B 114.2(2)
C40B Si2B C41B 115.06(18)
N2B Si2B C42B 113.83(15)
C40B Si2B C42B 111.52(16)
C41B Si2B C42B 109.56(19)
Si2B C41B H41D 109.5
Si2B C41B H41E 109.5
H41D C41B H41E 109.5
Si2B C41B H41F 109.5
H41D C41B H41F 109.5
H41E C41B H41F 109.5
Si2B C42B H42D 109.5
Si2B C42B H42E 109.5
H42D C42B H42E 109.5
Si2B C42B H42F 109.5
H42D C42B H42F 109.5
H42E C42B H42F 109.5
C29 C22B N2B 112.5(2)
C29 C22B C35B 104.4(3)
N2B C22B C35B 104.91(19)
C29 C22B C23B 116.3(3)
N2B C22B C23B 110.09(18)
C35B C22B C23B 107.7(2)
C24B C23B C28B 118.2(3)
C24B C23B C22B 120.7(2)
C28B C23B C22B 120.5(2)
C25B C24B C23B 120.9(3)
C25B C24B H24B 119.5
C23B C24B H24B 119.5
C24B C25B C26B 120.1(3)
C24B C25B H25B 120.0
C26B C25B H25B 120.0
C27B C26B C25B 119.4(3)
C27B C26B H26B 120.3
C25B C26B H26B 120.3
C26B C27B C28B 120.5(3)
C26B C27B H27B 119.7
C28B C27B H27B 119.7
C27B C28B C23B 120.5(3)
C27B C28B H28B 119.7
C23B C28B H28B 119.7
C36B C35B C40B 120.7(2)
C36B C35B C22B 122.3(2)
C40B C35B C22B 117.0(2)
C35B C36B C37B 120.0(3)
C35B C36B H36B 120.0
C37B C36B H36B 120.0
C36B C37B C38B 120.3(3)
C36B C37B H37B 119.8
C38B C37B H37B 119.8
C39B C38B C37B 119.2(3)
C39B C38B H38B 120.4
C37B C38B H38B 120.4
C38B C39B C40B 121.1(3)
C38B C39B H39B 119.5
C40B C39B H39B 119.5
C35B C40B C39B 118.6(2)
C35B C40B Si2B 110.24(19)
C39B C40B Si2B 130.6(2)
C34 C29 C30 118.1(2)
C34 C29 C22B 107.6(2)
C30 C29 C22B 133.8(2)
C34 C29 C22A 123.26(18)
C30 C29 C22A 118.61(18)
C22B C29 C22A 16.04(19)
C31 C30 C29 120.4(2)
C31 C30 H30 119.8
C29 C30 H30 119.8
C32 C31 C30 121.0(2)
C32 C31 H31 119.5
C30 C31 H31 119.5
C31 C32 C33 119.2(2)
C31 C32 H32 120.4
C33 C32 H32 120.4
C32 C33 C34 120.3(2)
C32 C33 H33 119.8
C34 C33 H33 119.8
C29 C34 C33 121.0(2)
C29 C34 H34 119.5
C33 C34 H34 119.5

loop_
_geom_bond_atom_site_label_1
_geom_bond_atom_site_label_2
_geom_bond_distance
N1A C1A 1.512(2)
N1A P1A 1.6564(17)
N1A Si1A 1.7686(17)
P1A Cl2A 2.0695(9)
P1A Cl1A 2.0902(15)
Si1A C19A 1.849(2)
Si1A C20A 1.858(3)
Si1A C21A 1.887(5)
C20A H20A 0.9800
C20A H20B 0.9800
C20A H20C 0.9800
C21A H21A 0.9800
C21A H21B 0.9800
C21A H21C 0.9800
C1A C14A 1.535(3)
C1A C2 1.541(3)
C1A C8A 1.546(3)
C8A C13A 1.382(3)
C8A C9A 1.394(3)
C9A C10A 1.378(3)
C9A H9A 0.9500
C10A C11A 1.377(4)
C10A H10A 0.9500
C11A C12A 1.374(4)
C11A H11A 0.9500
C12A C13A 1.387(3)
C12A H12A 0.9500
C13A H13A 0.9500
C14A C15A 1.393(3)
C14A C19A 1.395(3)
C15A C16A 1.393(3)
C15A H15A 0.9500
C16A C17A 1.371(4)
C16A H16A 0.9500
C17A C18A 1.379(3)
C17A H17A 0.9500
C18A C19A 1.400(3)
C18A H18A 0.9500
N1B C1B 1.510(2)
N1B P1B 1.6582(19)
N1B Si1B 1.7681(19)
P1B Cl2B 2.0690(14)
P1B Cl1B 2.0897(18)
Si1B C19B 1.848(2)
Si1B C20B 1.858(3)
Si1B C21B 1.887(5)
C20B H20D 0.9800
C20B H20E 0.9800
C20B H20F 0.9800
C21B H21D 0.9800
C21B H21E 0.9800
C21B H21F 0.9800
C1B C14B 1.533(3)
C1B C8B 1.546(3)
C1B C2 1.583(8)
C8B C13B 1.382(3)
C8B C9B 1.394(3)
C9B C10B 1.378(3)
C9B H9B 0.9500
C10B C11B 1.377(4)
C10B H10B 0.9500
C11B C12B 1.374(4)
C11B H11B 0.9500
C12B C13B 1.387(3)
C12B H12B 0.9500
C13B H13B 0.9500
C14B C15B 1.394(3)
C14B C19B 1.394(3)
C15B C16B 1.393(4)
C15B H15B 0.9500
C16B C17B 1.371(4)
C16B H16B 0.9500
C17B C18B 1.379(4)
C17B H17B 0.9500
C18B C19B 1.400(3)
C18B H18B 0.9500
C2 C7 1.378(3)
C2 C3 1.386(3)
C3 C4 1.382(3)
C3 H3 0.9500
C4 C5 1.371(3)
C4 H4 0.9500
C5 C6 1.367(3)
C5 H5 0.9500
C6 C7 1.392(3)
C6 H6 0.9500
C7 H7 0.9500
N2A C22A 1.520(2)
N2A P2A 1.6568(17)
N2A Si2A 1.7696(17)
P2A Cl3A 2.0764(10)
P2A Cl4A 2.0808(17)
Si2A C40A 1.839(2)
Si2A C41A 1.840(4)
Si2A C42A 1.864(2)
C41A H41A 0.9800
C41A H41B 0.9800
C41A H41C 0.9800
C42A H42A 0.9800
C42A H42B 0.9800
C42A H42C 0.9800
C22A C35A 1.533(3)
C22A C23A 1.540(3)
C22A C29 1.555(3)
C23A C24A 1.390(3)
C23A C28A 1.397(3)
C24A C25A 1.384(4)
C24A H24A 0.9500
C25A C26A 1.385(4)
C25A H25A 0.9500
C26A C27A 1.382(4)
C26A H26A 0.9500
C27A C28A 1.384(3)
C27A H27A 0.9500
C28A H28A 0.9500
C35A C36A 1.384(3)
C35A C40A 1.390(3)
C36A C37A 1.384(3)
C36A H36A 0.9500
C37A C38A 1.389(4)
C37A H37A 0.9500
C38A C39A 1.385(4)
C38A H38A 0.9500
C39A C40A 1.396(3)
C39A H39A 0.9500
N2B C22B 1.523(2)
N2B P2B 1.6555(19)
N2B Si2B 1.7696(19)
P2B Cl3B 2.0759(14)
P2B Cl4B 2.081(2)
Si2B C40B 1.840(3)
Si2B C41B 1.840(4)
Si2B C42B 1.864(3)
C41B H41D 0.9800
C41B H41E 0.9800
C41B H41F 0.9800
C42B H42D 0.9800
C42B H42E 0.9800
C42B H42F 0.9800
C22B C29 1.496(5)
C22B C35B 1.535(3)
C22B C23B 1.540(3)
C23B C24B 1.390(3)
C23B C28B 1.398(3)
C24B C25B 1.384(4)
C24B H24B 0.9500
C25B C26B 1.386(4)
C25B H25B 0.9500
C26B C27B 1.382(4)
C26B H26B 0.9500
C27B C28B 1.384(3)
C27B H27B 0.9500
C28B H28B 0.9500
C35B C36B 1.383(3)
C35B C40B 1.392(3)
C36B C37B 1.385(4)
C36B H36B 0.9500
C37B C38B 1.389(4)
C37B H37B 0.9500
C38B C39B 1.385(4)
C38B H38B 0.9500
C39B C40B 1.396(3)
C39B H39B 0.9500
C29 C34 1.373(3)
C29 C30 1.395(3)
C30 C31 1.389(3)
C30 H30 0.9500
C31 C32 1.355(4)
C31 H31 0.9500
C32 C33 1.381(4)
C32 H32 0.9500
C33 C34 1.387(3)
C33 H33 0.9500
C34 H34 0.9500

loop_
_geom_torsion_atom_site_label_1
_geom_torsion_atom_site_label_2
_geom_torsion_atom_site_label_3
_geom_torsion_atom_site_label_4
_geom_torsion
C1A N1A P1A Cl2A -148.37(12)
Si1A N1A P1A Cl2A 35.47(14)
C1A N1A P1A Cl1A 111.58(13)
Si1A N1A P1A Cl1A -64.59(14)
C1A N1A Si1A C19A -12.24(14)
P1A N1A Si1A C19A 163.95(14)
C1A N1A Si1A C20A 104.51(15)
P1A N1A Si1A C20A -79.30(17)
C1A N1A Si1A C21A -134.2(2)
P1A N1A Si1A C21A 42.0(3)
P1A N1A C1A C14A -160.05(14)
Si1A N1A C1A C14A 16.77(19)
P1A N1A C1A C2 -42.38(19)
Si1A N1A C1A C2 134.44(13)
P1A N1A C1A C8A 83.47(17)
Si1A N1A C1A C8A -99.71(17)
N1A C1A C8A C13A 3.2(3)
C14A C1A C8A C13A -111.3(2)
C2 C1A C8A C13A 126.1(2)
N1A C1A C8A C9A -179.4(3)
C14A C1A C8A C9A 66.2(3)
C2 C1A C8A C9A -56.5(3)
C13A C8A C9A C10A -1.1(5)
C1A C8A C9A C10A -178.7(3)
C8A C9A C10A C11A 2.2(5)
C9A C10A C11A C12A -1.7(4)
C10A C11A C12A C13A 0.2(4)
C9A C8A C13A C12A -0.4(4)
C1A C8A C13A C12A 177.1(2)
C11A C12A C13A C8A 0.8(4)
N1A C1A C14A C15A 167.1(3)
C2 C1A C14A C15A 50.3(3)
C8A C1A C14A C15A -74.7(3)
N1A C1A C14A C19A -14.7(3)
C2 C1A C14A C19A -131.4(2)
C8A C1A C14A C19A 103.6(2)
C19A C14A C15A C16A -1.6(5)
C1A C14A C15A C16A 176.7(3)
C14A C15A C16A C17A 0.6(5)
C15A C16A C17A C18A 0.2(4)
C16A C17A C18A C19A -0.1(4)
C15A C14A C19A C18A 1.7(4)
C1A C14A C19A C18A -176.7(2)
C15A C14A C19A Si1A -175.2(3)
C1A C14A C19A Si1A 6.5(3)
C17A C18A C19A C14A -0.8(3)
C17A C18A C19A Si1A 175.25(18)
N1A Si1A C19A C14A 3.23(17)
C20A Si1A C19A C14A -112.85(19)
C21A Si1A C19A C14A 118.2(2)
N1A Si1A C19A C18A -173.1(2)
C20A Si1A C19A C18A 70.8(2)
C21A Si1A C19A C18A -58.1(3)
C1B N1B P1B Cl2B 135.1(5)
Si1B N1B P1B Cl2B -38.9(8)
C1B N1B P1B Cl1B -124.7(5)
Si1B N1B P1B Cl1B 61.3(8)
C1B N1B Si1B C19B 6.9(7)
P1B N1B Si1B C19B -179.0(8)
C1B N1B Si1B C20B -109.9(7)
P1B N1B Si1B C20B 64.2(8)
C1B N1B Si1B C21B 128.9(7)
P1B N1B Si1B C21B -57.0(9)
P1B N1B C1B C14B 175.4(10)
Si1B N1B C1B C14B -9.5(7)
P1B N1B C1B C8B -67.5(10)
Si1B N1B C1B C8B 107.6(7)
P1B N1B C1B C2 62.5(5)
Si1B N1B C1B C2 -122.4(5)
N1B C1B C8B C13B -19(2)
C14B C1B C8B C13B 96.3(19)
C2 C1B C8B C13B -142.3(15)
N1B C1B C8B C9B 162(3)
C14B C1B C8B C9B -83(3)
C2 C1B C8B C9B 39(3)
C13B C8B C9B C10B 1(5)
C1B C8B C9B C10B 180(3)
C8B C9B C10B C11B -3(5)
C9B C10B C11B C12B 3(4)
C10B C11B C12B C13B 0(4)
C9B C8B C13B C12B 2(4)
C1B C8B C13B C12B -177.1(19)
C11B C12B C13B C8B -2(4)
N1B C1B C14B C15B -175(2)
C8B C1B C14B C15B 66(2)
C2 C1B C14B C15B -62(2)
N1B C1B C14B C19B 8.3(16)
C8B C1B C14B C19B -110.5(16)
C2 C1B C14B C19B 121.0(15)
C19B C14B C15B C16B 3(4)
C1B C14B C15B C16B -173(2)
C14B C15B C16B C17B -8(4)
C15B C16B C17B C18B 5(4)
C16B C17B C18B C19B 2(4)
C15B C14B C19B C18B 3(3)
C1B C14B C19B C18B 180.0(17)
C15B C14B C19B Si1B 180(2)
C1B C14B C19B Si1B -3.7(19)
C17B C18B C19B C14B -6(3)
C17B C18B C19B Si1B 178.3(18)
N1B Si1B C19B C14B -1.8(14)
C20B Si1B C19B C14B 114.3(14)
C21B Si1B C19B C14B -116.9(14)
N1B Si1B C19B C18B 174.0(19)
C20B Si1B C19B C18B -69.9(19)
C21B Si1B C19B C18B 58.8(19)
N1A C1A C2 C7 111.2(2)
C14A C1A C2 C7 -134.5(2)
C8A C1A C2 C7 -12.8(3)
N1A C1A C2 C3 -64.4(2)
C14A C1A C2 C3 50.0(2)
C8A C1A C2 C3 171.65(19)
N1A C1A C2 C1B -99.1(8)
C14A C1A C2 C1B 15.3(7)
C8A C1A C2 C1B 136.9(7)
N1B C1B C2 C7 114.3(3)
C14B C1B C2 C7 2.2(5)
C8B C1B C2 C7 -120.2(7)
N1B C1B C2 C3 -69.4(3)
C14B C1B C2 C3 178.4(4)
C8B C1B C2 C3 56.1(7)
N1B C1B C2 C1A 79.0(7)
C14B C1B C2 C1A -33.2(8)
C8B C1B C2 C1A -155.5(11)
C7 C2 C3 C4 -0.3(3)
C1A C2 C3 C4 175.4(2)
C1B C2 C3 C4 -177.2(3)
C2 C3 C4 C5 1.4(4)
C3 C4 C5 C6 -1.2(4)
C4 C5 C6 C7 -0.2(4)
C3 C2 C7 C6 -1.0(3)
C1A C2 C7 C6 -176.7(2)
C1B C2 C7 C6 175.0(3)
C5 C6 C7 C2 1.3(4)
C22A N2A P2A Cl3A 145.44(13)
Si2A N2A P2A Cl3A -40.44(15)
C22A N2A P2A Cl4A -114.31(14)
Si2A N2A P2A Cl4A 59.81(16)
C22A N2A Si2A C40A 0.72(15)
P2A N2A Si2A C40A -173.39(15)
C22A N2A Si2A C41A 119.50(18)
P2A N2A Si2A C41A -54.61(19)
C22A N2A Si2A C42A -113.76(16)
P2A N2A Si2A C42A 72.12(18)
P2A N2A C22A C35A 175.82(13)
Si2A N2A C22A C35A 0.65(19)
P2A N2A C22A C23A -67.74(19)
Si2A N2A C22A C23A 117.10(16)
P2A N2A C22A C29 58.71(18)
Si2A N2A C22A C29 -116.45(15)
N2A C22A C23A C24A -26.2(3)
C35A C22A C23A C24A 88.8(2)
C29 C22A C23A C24A -148.1(2)
N2A C22A C23A C28A 160.2(2)
C35A C22A C23A C28A -84.7(3)
C29 C22A C23A C28A 38.4(3)
C28A C23A C24A C25A 0.1(4)
C22A C23A C24A C25A -173.6(2)
C23A C24A C25A C26A 0.3(4)
C24A C25A C26A C27A -0.5(4)
C25A C26A C27A C28A 0.3(4)
C26A C27A C28A C23A 0.1(4)
C24A C23A C28A C27A -0.3(4)
C22A C23A C28A C27A 173.4(2)
N2A C22A C35A C36A 179.0(2)
C23A C22A C35A C36A 60.9(3)
C29 C22A C35A C36A -65.5(3)
N2A C22A C35A C40A -2.4(2)
C23A C22A C35A C40A -120.5(2)
C29 C22A C35A C40A 113.1(2)
C40A C35A C36A C37A 0.6(4)
C22A C35A C36A C37A 179.1(2)
C35A C36A C37A C38A -0.6(4)
C36A C37A C38A C39A 0.0(4)
C37A C38A C39A C40A 0.7(4)
C36A C35A C40A C39A 0.1(4)
C22A C35A C40A C39A -178.5(2)
C36A C35A C40A Si2A -178.4(2)
C22A C35A C40A Si2A 3.0(3)
C38A C39A C40A C35A -0.8(4)
C38A C39A C40A Si2A 177.4(2)
N2A Si2A C40A C35A -2.06(18)
C41A Si2A C40A C35A -120.0(2)
C42A Si2A C40A C35A 114.53(19)
N2A Si2A C40A C39A 179.6(3)
C41A Si2A C40A C39A 61.7(3)
C42A Si2A C40A C39A -63.8(3)
C22B N2B P2B Cl3B -144.5(3)
Si2B N2B P2B Cl3B 39.0(4)
C22B N2B P2B Cl4B 115.2(3)
Si2B N2B P2B Cl4B -61.3(4)
C22B N2B Si2B C40B -8.7(4)
P2B N2B Si2B C40B 167.7(4)
C22B N2B Si2B C41B -127.4(4)
P2B N2B Si2B C41B 49.1(5)
C22B N2B Si2B C42B 105.8(4)
P2B N2B Si2B C42B -77.7(4)
P2B N2B C22B C29 -49.6(3)
Si2B N2B C22B C29 127.5(3)
P2B N2B C22B C35B -162.5(4)
Si2B N2B C22B C35B 14.6(4)
P2B N2B C22B C23B 81.9(5)
Si2B N2B C22B C23B -101.0(4)
C29 C22B C23B C24B -50.2(11)
N2B C22B C23B C24B -179.6(10)
C35B C22B C23B C24B 66.6(10)
C29 C22B C23B C28B 138.6(8)
N2B C22B C23B C28B 9.2(9)
C35B C22B C23B C28B -104.6(9)
C28B C23B C24B C25B -7(2)
C22B C23B C24B C25B -178.4(12)
C23B C24B C25B C26B 6(2)
C24B C25B C26B C27B -3(2)
C25B C26B C27B C28B 0(2)
C26B C27B C28B C23B -1(2)
C24B C23B C28B C27B 4.4(17)
C22B C23B C28B C27B 175.8(10)
C29 C22B C35B C36B 48.5(11)
N2B C22B C35B C36B 166.9(10)
C23B C22B C35B C36B -75.8(10)
C29 C22B C35B C40B -134.2(6)
N2B C22B C35B C40B -15.7(7)
C23B C22B C35B C40B 101.5(7)
C40B C35B C36B C37B -2.2(19)
C22B C35B C36B C37B 175.0(10)
C35B C36B C37B C38B 1(2)
C36B C37B C38B C39B 2(2)
C37B C38B C39B C40B -3.9(19)
C36B C35B C40B C39B 0.0(14)
C22B C35B C40B C39B -177.4(7)
C36B C35B C40B Si2B -172.6(10)
C22B C35B C40B Si2B 10.1(8)
C38B C39B C40B C35B 3.1(14)
C38B C39B C40B Si2B 173.8(9)
N2B Si2B C40B C35B -0.6(6)
C41B Si2B C40B C35B 117.2(6)
C42B Si2B C40B C35B -117.2(6)
N2B Si2B C40B C39B -172.0(8)
C41B Si2B C40B C39B -54.1(9)
C42B Si2B C40B C39B 71.4(8)
N2B C22B C29 C34 90.0(3)
C35B C22B C29 C34 -156.8(3)
C23B C22B C29 C34 -38.2(4)
N2B C22B C29 C30 -81.1(3)
C35B C22B C29 C30 32.1(4)
C23B C22B C29 C30 150.6(4)
N2B C22B C29 C22A -102.3(5)
C35B C22B C29 C22A 10.9(4)
C23B C22B C29 C22A 129.5(5)
N2A C22A C29 C34 90.1(2)
C35A C22A C29 C34 -24.3(3)
C23A C22A C29 C34 -146.4(2)
N2A C22A C29 C30 -86.7(2)
C35A C22A C29 C30 158.92(19)
C23A C22A C29 C30 36.8(3)
N2A C22A C29 C22B 76.0(4)
C35A C22A C29 C22B -38.3(5)
C23A C22A C29 C22B -160.4(5)
C34 C29 C30 C31 -2.4(3)
C22B C29 C30 C31 168.1(3)
C22A C29 C30 C31 174.6(2)
C29 C30 C31 C32 2.1(4)
C30 C31 C32 C33 -0.4(4)
C31 C32 C33 C34 -1.0(4)
C30 C29 C34 C33 1.0(3)
C22B C29 C34 C33 -171.7(2)
C22A C29 C34 C33 -175.8(2)
C32 C33 C34 C29 0.6(4)
